data_7007464
loop_
_publ_author_name
'Jeffery, Stephen P.'
'Green, Kayla N.'
'Rampersad, Marilyn V.'
'Reibenspies, Joseph H.'
'Darensbourg, Marcetta Y.'

_publ_section_title
;
 NiN(2)S(2) complexes as metallodithiolate ligands to Rh(I), Rh(II) and
 Rh(III).
;
_journal_issue 35
_journal_name_full 'Dalton transactions (Cambridge, England : 2003)'
_journal_page_first 4244
_journal_page_last 4252
_journal_paper_doi 10.1039/b605768c
_journal_year 2006
_chemical_formula_sum 'C54 H108 B6 F24 N12 Ni6 Rh2 S12'
_chemical_formula_weight 1194.55
_chemical_name_systematic
;
?
;
_space_group_IT_number 161
_symmetry_cell_setting rhombohedral
_symmetry_space_group_name_Hall 'R 3 -2"c'
_symmetry_space_group_name_H-M 'R 3 c :H'
_atom_sites_solution_hydrogens geom
_atom_sites_solution_primary direct
_atom_sites_solution_secondary difmap
_audit_creation_method SHELXL-97
_cell_angle_alpha 90.00
_cell_angle_beta 90.00
_cell_angle_gamma 120.00
_cell_formula_units_Z 6
_cell_length_a 21.507(2)
_cell_length_b 21.507(2)
_cell_length_c 15.769(2)
_cell_measurement_reflns_used 757
_cell_measurement_temperature 110(2)
_cell_measurement_theta_max 49.50
_cell_measurement_theta_min 4.11
_cell_volume 6316.8(12)
_computing_cell_refinement 'Bruker FRAMBO'
_computing_data_collection 'Bruker FRAMBO'
_computing_data_reduction 'Bruker SAINT'
_computing_molecular_graphics 'Bruker SHELXTL'
_computing_publication_material 'Bruker SHELXTL'
_computing_structure_refinement 'SHELXL-97 (Sheldrick, 1997)'
_computing_structure_solution 'SHELXS-97 (Sheldrick, 1990)'
_diffrn_ambient_temperature 110(2)
_diffrn_measured_fraction_theta_full 0.994
_diffrn_measured_fraction_theta_max 0.995
_diffrn_measurement_device_type 'MWPC area detector'
_diffrn_measurement_method 'phi and omega scans'
_diffrn_radiation_monochromator graphite
_diffrn_radiation_source 'normal-focus sealed tube'
_diffrn_radiation_type CuK\a
_diffrn_radiation_wavelength 1.54178
_diffrn_reflns_av_R_equivalents 0.1284
_diffrn_reflns_av_sigmaI/netI 0.1043
_diffrn_reflns_limit_h_max 23
_diffrn_reflns_limit_h_min -22
_diffrn_reflns_limit_k_max 20
_diffrn_reflns_limit_k_min -23
_diffrn_reflns_limit_l_max 17
_diffrn_reflns_limit_l_min -17
_diffrn_reflns_number 7075
_diffrn_reflns_theta_full 58.74
_diffrn_reflns_theta_max 58.74
_diffrn_reflns_theta_min 4.11
_exptl_absorpt_coefficient_mu 8.169
_exptl_absorpt_correction_T_max 0.9228
_exptl_absorpt_correction_T_min 0.4955
_exptl_absorpt_correction_type multi-scan
_exptl_absorpt_process_details sadabs
_exptl_crystal_colour orange
_exptl_crystal_density_diffrn 1.884
_exptl_crystal_density_meas 0
_exptl_crystal_density_method 'not measured'
_exptl_crystal_description needle
_exptl_crystal_F_000 3636
_exptl_crystal_size_max 0.10
_exptl_crystal_size_mid 0.01
_exptl_crystal_size_min 0.01
_refine_diff_density_max 0.667
_refine_diff_density_min -0.512
_refine_diff_density_rms 0.098
_refine_ls_abs_structure_details 'Flack H D (1983), Acta Cryst. A39, 876-881'
_refine_ls_abs_structure_Flack 0.01(2)
_refine_ls_extinction_method none
_refine_ls_goodness_of_fit_ref 1.008
_refine_ls_hydrogen_treatment constr
_refine_ls_matrix_type full
_refine_ls_number_parameters 173
_refine_ls_number_reflns 1893
_refine_ls_number_restraints 11
_refine_ls_restrained_S_all 1.009
_refine_ls_R_factor_all 0.0707
_refine_ls_R_factor_gt 0.0498
_refine_ls_shift/su_max 0.069
_refine_ls_shift/su_mean 0.005
_refine_ls_structure_factor_coef Fsqd
_refine_ls_weighting_details 'calc w=1/[\s^2^(Fo^2^)+(0.0300P)^2^+0.0000P] where P=(Fo^2^+2Fc^2^)/3'
_refine_ls_weighting_scheme calc
_refine_ls_wR_factor_gt 0.0915
_refine_ls_wR_factor_ref 0.0972
_reflns_number_gt 1459
_reflns_number_total 1893
_reflns_threshold_expression >2sigma(I)
_cod_data_source_file b605768c.txt
_cod_data_source_block md257a
_cod_depositor_comments
;
The following automatic conversions were performed:
'_symmetry_cell_setting' value 'Rhombohedral' changed to 'rhombohedral'
according to '/home/saulius/struct/CIF-dictionaries/cif_core.dic'
dictionary named 'cif_core.dic' version 2.4.1 from 2010-06-29.

Automatic conversion script
Id: cif_fix_enum 1527 2010-12-29 10:47:43Z saulius 
;
_cod_original_cell_volume 6316.6(12)
_cod_original_sg_symbol_H-M R3c
_cod_database_code 7007464

loop_
_symmetry_equiv_pos_as_xyz
'x, y, z'
'-y, x-y, z'
'-x+y, -x, z'
'-y, -x, z+1/2'
'-x+y, y, z+1/2'
'x, x-y, z+1/2'
'x+2/3, y+1/3, z+1/3'
'-y+2/3, x-y+1/3, z+1/3'
'-x+y+2/3, -x+1/3, z+1/3'
'-y+2/3, -x+1/3, z+5/6'
'-x+y+2/3, y+1/3, z+5/6'
'x+2/3, x-y+1/3, z+5/6'
'x+1/3, y+2/3, z+2/3'
'-y+1/3, x-y+2/3, z+2/3'
'-x+y+1/3, -x+2/3, z+2/3'
'-y+1/3, -x+2/3, z+7/6'
'-x+y+1/3, y+2/3, z+7/6'
'x+1/3, x-y+2/3, z+7/6'

loop_
_atom_site_label
_atom_site_type_symbol
_atom_site_fract_x
_atom_site_fract_y
_atom_site_fract_z
_atom_site_U_iso_or_equiv
_atom_site_adp_type
_atom_site_occupancy
_atom_site_symmetry_multiplicity
_atom_site_calc_flag
_atom_site_refinement_flags
_atom_site_disorder_assembly
_atom_site_disorder_group
Rh1 Rh 0.0000 0.0000 -0.00596(7) 0.0284(3) Uani 1 3 d S . .
Ni1 Ni -0.10210(8) 0.06325(9) -0.02862(10) 0.0329(4) Uani 1 1 d . . .
S1 S -0.07490(15) 0.02416(16) 0.08228(14) 0.0363(7) Uani 1 1 d . . .
S2 S 0.00363(14) 0.09860(15) -0.07947(14) 0.0316(7) Uani 1 1 d . . .
N1 N -0.2013(5) 0.0179(4) 0.0038(6) 0.042(2) Uani 1 1 d . . .
N2 N -0.1369(5) 0.0800(4) -0.1338(5) 0.038(2) Uani 1 1 d . . .
C1 C -0.1653(7) -0.0528(7) 0.0935(7) 0.055(3) Uani 1 1 d . . .
H1A H -0.1756 -0.0884 0.0481 0.067 Uiso 1 1 calc R . .
H1B H -0.1712 -0.0764 0.1492 0.067 Uiso 1 1 calc R . .
C2 C -0.2143(6) -0.0215(6) 0.0864(7) 0.047(3) Uani 1 1 d . . .
H2A H -0.2650 -0.0604 0.0896 0.056 Uiso 1 1 calc R . .
H2B H -0.2051 0.0120 0.1341 0.056 Uiso 1 1 calc R . .
C3 C -0.2263(8) 0.0697(7) 0.0131(9) 0.065(4) Uani 1 1 d . . .
H3A H -0.1933 0.1089 0.0515 0.078 Uiso 1 1 calc R . .
H3B H -0.2746 0.0456 0.0394 0.078 Uiso 1 1 calc R . .
C4 C -0.2295(7) 0.1005(7) -0.0694(12) 0.084(5) Uani 1 1 d . . .
H4A H -0.2686 0.0623 -0.1035 0.101 Uiso 1 1 calc R . .
H4B H -0.2423 0.1382 -0.0592 0.101 Uiso 1 1 calc R . .
C5 C -0.1631(6) 0.1318(6) -0.1194(8) 0.047(3) Uani 1 1 d . . .
H5A H -0.1254 0.1746 -0.0896 0.056 Uiso 1 1 calc R . .
H5B H -0.1716 0.1477 -0.1750 0.056 Uiso 1 1 calc R . .
C6 C -0.2376(6) -0.0322(5) -0.0692(6) 0.039(3) Uani 1 1 d . . .
H6A H -0.2888 -0.0456 -0.0713 0.047 Uiso 1 1 calc R . .
H6B H -0.2351 -0.0766 -0.0615 0.047 Uiso 1 1 calc R . .
C7 C -0.1990(7) 0.0062(5) -0.1550(7) 0.053(3) Uani 1 1 d . . .
H7A H -0.1810 -0.0224 -0.1845 0.064 Uiso 1 1 calc R . .
H7B H -0.2333 0.0105 -0.1929 0.064 Uiso 1 1 calc R . .
C8 C -0.0785(6) 0.1096(6) -0.1994(6) 0.046(3) Uani 1 1 d . . .
H8A H -0.1003 0.0977 -0.2567 0.056 Uiso 1 1 calc R . .
H8B H -0.0505 0.1626 -0.1943 0.056 Uiso 1 1 calc R . .
C9 C -0.0296(5) 0.0800(6) -0.1895(5) 0.038(3) Uani 1 1 d . . .
H9A H 0.0110 0.1033 -0.2299 0.045 Uiso 1 1 calc R . .
H9B H -0.0557 0.0276 -0.2004 0.045 Uiso 1 1 calc R . .
B1A B 0.0816(13) 0.3046(15) -0.1962(16) 0.076(4) Uani 0.576(14) 1 d PD A -1
F1A F 0.1030(10) 0.2574(10) -0.2162(14) 0.076(4) Uani 0.576(14) 1 d PD A -1
F2A F 0.0506(7) 0.2856(7) -0.1116(9) 0.076(4) Uani 0.576(14) 1 d PD A -1
F3A F 0.0269(7) 0.2942(7) -0.2450(9) 0.076(4) Uani 0.576(14) 1 d PD A -1
F4A F 0.1344(7) 0.3758(7) -0.1919(9) 0.076(4) Uani 0.576(14) 1 d PD A -1
B1B B 0.0873(17) 0.3070(15) -0.2021(16) 0.073(5) Uani 0.424(14) 1 d PD A -2
F1B F 0.0902(14) 0.2476(12) -0.2238(16) 0.073(5) Uani 0.424(14) 1 d PD A -2
F2B F 0.0228(9) 0.2897(10) -0.1564(12) 0.073(5) Uani 0.424(14) 1 d PD A -2
F3B F 0.0911(11) 0.3445(10) -0.2710(10) 0.073(5) Uani 0.424(14) 1 d PD A -2
F4B F 0.1466(9) 0.3501(9) -0.1524(10) 0.073(5) Uani 0.424(14) 1 d PD A -2

loop_
_atom_site_aniso_label
_atom_site_aniso_U_11
_atom_site_aniso_U_22
_atom_site_aniso_U_33
_atom_site_aniso_U_23
_atom_site_aniso_U_13
_atom_site_aniso_U_12
Rh1 0.0357(5) 0.0357(5) 0.0137(5) 0.000 0.000 0.0179(2)
Ni1 0.0305(10) 0.0354(10) 0.0315(9) -0.0026(8) 0.0019(8) 0.0156(9)
S1 0.0365(17) 0.0434(18) 0.0239(14) -0.0027(12) 0.0062(11) 0.0162(14)
S2 0.0320(16) 0.0379(16) 0.0243(13) 0.0016(11) -0.0006(11) 0.0170(14)
N1 0.049(6) 0.031(6) 0.048(6) -0.017(5) -0.008(4) 0.022(5)
N2 0.031(5) 0.028(5) 0.049(6) -0.004(4) -0.003(4) 0.011(4)
C1 0.051(8) 0.062(9) 0.045(8) 0.009(6) 0.012(6) 0.021(7)
C2 0.022(6) 0.055(8) 0.040(7) -0.004(6) 0.013(5) 0.002(6)
C3 0.067(9) 0.053(9) 0.083(11) -0.014(8) 0.002(7) 0.037(8)
C4 0.049(10) 0.045(9) 0.166(16) -0.014(10) 0.021(10) 0.030(7)
C5 0.049(8) 0.029(7) 0.069(8) -0.003(5) -0.014(6) 0.023(7)
C6 0.034(7) 0.032(7) 0.052(7) -0.011(5) -0.010(5) 0.016(5)
C7 0.061(9) 0.028(7) 0.060(9) 0.001(6) -0.007(7) 0.013(7)
C8 0.049(8) 0.055(8) 0.039(7) 0.018(5) -0.008(5) 0.029(7)
C9 0.037(7) 0.059(8) 0.024(6) 0.005(5) 0.002(4) 0.029(6)
B1A 0.067(6) 0.078(5) 0.098(7) -0.040(4) -0.027(4) 0.048(4)
F1A 0.067(6) 0.078(5) 0.098(7) -0.040(4) -0.027(4) 0.048(4)
F2A 0.067(6) 0.078(5) 0.098(7) -0.040(4) -0.027(4) 0.048(4)
F3A 0.067(6) 0.078(5) 0.098(7) -0.040(4) -0.027(4) 0.048(4)
F4A 0.067(6) 0.078(5) 0.098(7) -0.040(4) -0.027(4) 0.048(4)
B1B 0.111(10) 0.088(8) 0.057(7) 0.010(5) -0.001(5) 0.078(7)
F1B 0.111(10) 0.088(8) 0.057(7) 0.010(5) -0.001(5) 0.078(7)
F2B 0.111(10) 0.088(8) 0.057(7) 0.010(5) -0.001(5) 0.078(7)
F3B 0.111(10) 0.088(8) 0.057(7) 0.010(5) -0.001(5) 0.078(7)
F4B 0.111(10) 0.088(8) 0.057(7) 0.010(5) -0.001(5) 0.078(7)

loop_
_atom_type_symbol
_atom_type_description
_atom_type_scat_dispersion_real
_atom_type_scat_dispersion_imag
_atom_type_scat_source
C C 0.0181 0.0091 'International Tables Vol C Tables 4.2.6.8 and 6.1.1.4'
H H 0.0000 0.0000 'International Tables Vol C Tables 4.2.6.8 and 6.1.1.4'
N N 0.0311 0.0180 'International Tables Vol C Tables 4.2.6.8 and 6.1.1.4'
B B 0.0090 0.0039 'International Tables Vol C Tables 4.2.6.8 and 6.1.1.4'
F F 0.0727 0.0534 'International Tables Vol C Tables 4.2.6.8 and 6.1.1.4'
S S 0.3331 0.5567 'International Tables Vol C Tables 4.2.6.8 and 6.1.1.4'
Ni Ni -3.0029 0.5091 'International Tables Vol C Tables 4.2.6.8 and 6.1.1.4'
Rh Rh 0.0927 3.6045 'International Tables Vol C Tables 4.2.6.8 and 6.1.1.4'

loop_
_geom_angle_atom_site_label_1
_geom_angle_atom_site_label_2
_geom_angle_atom_site_label_3
_geom_angle
_geom_angle_site_symmetry_1
_geom_angle_site_symmetry_3
_geom_angle_publ_flag
S1 Rh1 S1 89.14(10) 3 2 ?
S1 Rh1 S1 89.14(10) 3 . ?
S1 Rh1 S1 89.14(10) 2 . ?
S1 Rh1 S2 168.07(9) 3 2 ?
S1 Rh1 S2 79.30(9) 2 2 ?
S1 Rh1 S2 93.57(9) . 2 ?
S1 Rh1 S2 79.30(9) 3 3 ?
S1 Rh1 S2 93.57(9) 2 3 ?
S1 Rh1 S2 168.07(9) . 3 ?
S2 Rh1 S2 98.35(8) 2 3 ?
S1 Rh1 S2 93.57(9) 3 . ?
S1 Rh1 S2 168.07(9) 2 . ?
S1 Rh1 S2 79.30(9) . . ?
S2 Rh1 S2 98.35(8) 2 . ?
S2 Rh1 S2 98.35(8) 3 . ?
N1 Ni1 N2 83.5(4) . . ?
N1 Ni1 S1 92.0(3) . . ?
N2 Ni1 S1 169.5(3) . . ?
N1 Ni1 S2 170.1(3) . . ?
N2 Ni1 S2 93.1(3) . . ?
S1 Ni1 S2 89.72(11) . . ?
C1 S1 Ni1 93.4(4) . . ?
C1 S1 Rh1 113.0(4) . . ?
Ni1 S1 Rh1 87.47(9) . . ?
C9 S2 Ni1 92.7(3) . . ?
C9 S2 Rh1 115.3(4) . . ?
Ni1 S2 Rh1 86.90(10) . . ?
C3 N1 C6 111.5(9) . . ?
C3 N1 C2 107.8(9) . . ?
C6 N1 C2 112.1(8) . . ?
C3 N1 Ni1 112.2(8) . . ?
C6 N1 Ni1 102.0(6) . . ?
C2 N1 Ni1 111.3(7) . . ?
C5 N2 C8 109.6(8) . . ?
C5 N2 C7 110.6(9) . . ?
C8 N2 C7 113.8(8) . . ?
C5 N2 Ni1 109.6(7) . . ?
C8 N2 Ni1 110.6(6) . . ?
C7 N2 Ni1 102.4(6) . . ?
C2 C1 S1 104.6(8) . . ?
N1 C2 C1 110.0(8) . . ?
N1 C3 C4 111.7(11) . . ?
C5 C4 C3 115.1(13) . . ?
C4 C5 N2 112.5(10) . . ?
N1 C6 C7 109.3(8) . . ?
N2 C7 C6 108.3(8) . . ?
C9 C8 N2 111.5(8) . . ?
C8 C9 S2 106.7(7) . . ?
F3A B1A F1A 110.3(18) . . ?
F3A B1A F4A 112(2) . . ?
F1A B1A F4A 116.6(19) . . ?
F3A B1A F2A 103.9(18) . . ?
F1A B1A F2A 107(2) . . ?
F4A B1A F2A 105.9(16) . . ?
F3B B1B F1B 110(2) . . ?
F3B B1B F4B 107(2) . . ?
F1B B1B F4B 108(2) . . ?
F3B B1B F2B 109(2) . . ?
F1B B1B F2B 112(2) . . ?
F4B B1B F2B 110(2) . . ?

loop_
_geom_bond_atom_site_label_1
_geom_bond_atom_site_label_2
_geom_bond_distance
_geom_bond_site_symmetry_2
_geom_bond_publ_flag
Rh1 S1 2.374(3) 3 ?
Rh1 S1 2.374(3) 2 ?
Rh1 S1 2.374(3) . ?
Rh1 S2 2.383(3) 2 ?
Rh1 S2 2.383(3) 3 ?
Rh1 S2 2.383(3) . ?
Ni1 N1 1.919(9) . ?
Ni1 N2 1.927(9) . ?
Ni1 S1 2.144(3) . ?
Ni1 S2 2.159(3) . ?
S1 C1 1.826(12) . ?
S2 C9 1.842(9) . ?
N1 C3 1.466(14) . ?
N1 C6 1.502(12) . ?
N1 C2 1.502(13) . ?
N2 C5 1.495(13) . ?
N2 C8 1.502(13) . ?
N2 C7 1.515(13) . ?
C1 C2 1.511(16) . ?
C3 C4 1.48(2) . ?
C4 C5 1.469(17) . ?
C6 C7 1.588(15) . ?
C8 C9 1.487(13) . ?
B1A F3A 1.33(2) . ?
B1A F1A 1.35(2) . ?
B1A F4A 1.38(3) . ?
B1A F2A 1.46(3) . ?
B1B F3B 1.33(2) . ?
B1B F1B 1.35(2) . ?
B1B F4B 1.38(3) . ?
B1B F2B 1.44(3) . ?

loop_
_geom_torsion_atom_site_label_1
_geom_torsion_atom_site_label_2
_geom_torsion_atom_site_label_3
_geom_torsion_atom_site_label_4
_geom_torsion
_geom_torsion_site_symmetry_1
_geom_torsion_site_symmetry_2
_geom_torsion_site_symmetry_3
_geom_torsion_site_symmetry_4
_geom_torsion_publ_flag
N1 Ni1 S1 C1 25.8(5) . . . . ?
N2 Ni1 S1 C1 -38.8(16) . . . . ?
S2 Ni1 S1 C1 -144.5(4) . . . . ?
N1 Ni1 S1 Rh1 138.7(2) . . . . ?
N2 Ni1 S1 Rh1 74.0(16) . . . . ?
S2 Ni1 S1 Rh1 -31.59(10) . . . . ?
S1 Rh1 S1 C1 -144.7(4) 3 . . . ?
S1 Rh1 S1 C1 -55.6(5) 2 . . . ?
S2 Rh1 S1 C1 23.6(4) 2 . . . ?
S2 Rh1 S1 C1 -158.9(6) 3 . . . ?
S2 Rh1 S1 C1 121.5(4) . . . . ?
S1 Rh1 S1 Ni1 122.67(14) 3 . . . ?
S1 Rh1 S1 Ni1 -148.18(14) 2 . . . ?
S2 Rh1 S1 Ni1 -68.95(11) 2 . . . ?
S2 Rh1 S1 Ni1 108.5(5) 3 . . . ?
S2 Rh1 S1 Ni1 28.88(10) . . . . ?
N1 Ni1 S2 C9 46.3(18) . . . . ?
N2 Ni1 S2 C9 -23.1(4) . . . . ?
S1 Ni1 S2 C9 146.7(4) . . . . ?
N1 Ni1 S2 Rh1 -68.9(18) . . . . ?
N2 Ni1 S2 Rh1 -138.4(3) . . . . ?
S1 Ni1 S2 Rh1 31.47(10) . . . . ?
S1 Rh1 S2 C9 151.3(4) 3 . . . ?
S1 Rh1 S2 C9 -105.8(6) 2 . . . ?
S1 Rh1 S2 C9 -120.2(4) . . . . ?
S2 Rh1 S2 C9 -28.2(4) 2 . . . ?
S2 Rh1 S2 C9 71.6(3) 3 . . . ?
S1 Rh1 S2 Ni1 -117.12(10) 3 . . . ?
S1 Rh1 S2 Ni1 -14.3(6) 2 . . . ?
S1 Rh1 S2 Ni1 -28.68(10) . . . . ?
S2 Rh1 S2 Ni1 63.40(13) 2 . . . ?
S2 Rh1 S2 Ni1 163.19(8) 3 . . . ?
N2 Ni1 N1 C3 -68.5(8) . . . . ?
S1 Ni1 N1 C3 121.1(8) . . . . ?
S2 Ni1 N1 C3 -138.7(16) . . . . ?
N2 Ni1 N1 C6 50.9(6) . . . . ?
S1 Ni1 N1 C6 -119.5(6) . . . . ?
S2 Ni1 N1 C6 -19(2) . . . . ?
N2 Ni1 N1 C2 170.6(7) . . . . ?
S1 Ni1 N1 C2 0.2(6) . . . . ?
S2 Ni1 N1 C2 100.4(18) . . . . ?
N1 Ni1 N2 C5 67.4(7) . . . . ?
S1 Ni1 N2 C5 132.7(14) . . . . ?
S2 Ni1 N2 C5 -121.9(7) . . . . ?
N1 Ni1 N2 C8 -171.8(7) . . . . ?
S1 Ni1 N2 C8 -106.4(15) . . . . ?
S2 Ni1 N2 C8 -1.1(7) . . . . ?
N1 Ni1 N2 C7 -50.2(7) . . . . ?
S1 Ni1 N2 C7 15(2) . . . . ?
S2 Ni1 N2 C7 120.5(7) . . . . ?
Ni1 S1 C1 C2 -48.7(8) . . . . ?
Rh1 S1 C1 C2 -137.4(7) . . . . ?
C3 N1 C2 C1 -157.8(10) . . . . ?
C6 N1 C2 C1 79.1(11) . . . . ?
Ni1 N1 C2 C1 -34.4(11) . . . . ?
S1 C1 C2 N1 57.1(10) . . . . ?
C6 N1 C3 C4 -44.9(14) . . . . ?
C2 N1 C3 C4 -168.4(10) . . . . ?
Ni1 N1 C3 C4 68.8(12) . . . . ?
N1 C3 C4 C5 -53.1(16) . . . . ?
C3 C4 C5 N2 54.8(15) . . . . ?
C8 N2 C5 C4 168.4(11) . . . . ?
C7 N2 C5 C4 42.1(14) . . . . ?
Ni1 N2 C5 C4 -70.1(12) . . . . ?
C3 N1 C6 C7 81.1(12) . . . . ?
C2 N1 C6 C7 -157.9(9) . . . . ?
Ni1 N1 C6 C7 -38.8(9) . . . . ?
C5 N2 C7 C6 -80.5(11) . . . . ?
C8 N2 C7 C6 155.6(9) . . . . ?
Ni1 N2 C7 C6 36.2(10) . . . . ?
N1 C6 C7 N2 1.6(12) . . . . ?
C5 N2 C8 C9 154.6(9) . . . . ?
C7 N2 C8 C9 -81.0(11) . . . . ?
Ni1 N2 C8 C9 33.7(11) . . . . ?
N2 C8 C9 S2 -55.0(10) . . . . ?
Ni1 S2 C9 C8 45.5(7) . . . . ?
Rh1 S2 C9 C8 133.4(6) . . . . ?
